data_4037695
loop_
_publ_author_name
'Chang, Meng-Yang'
'Tsai, Yu-Lin'
'Chang, Yu-Lun'

_publ_section_title
;
 Gram-Scale Synthesis of 3-Sulfonyl Flavanones.
;
_journal_name_full 'The Journal of organic chemistry'
_journal_paper_doi 10.1021/acs.joc.9b02980
_journal_year 2019
_chemical_formula_sum 'C24 H22 O6 S'
_chemical_formula_weight 438.47
_space_group_crystal_system monoclinic
_space_group_IT_number 14
_space_group_name_Hall '-P 2ybc'
_space_group_name_H-M_alt 'P 1 21/c 1'
_atom_sites_solution_hydrogens geom
_audit_creation_method SHELXL-2014/6
_cell_angle_alpha 90
_cell_angle_beta 97.290(5)
_cell_angle_gamma 90
_cell_formula_units_Z 4
_cell_length_a 21.002(3)
_cell_length_b 11.9195(15)
_cell_length_c 8.3067(11)
_cell_measurement_reflns_used 4653
_cell_measurement_temperature 100(2)
_cell_measurement_theta_max 26.1475
_cell_measurement_theta_min 2.5969
_cell_volume 2062.6(5)
_computing_cell_refinement 'SAINT V8.34A (Bruker AXS Inc., 2013)'
_computing_data_collection 'Bruker APEX2'
_computing_data_reduction 'SAINT V8.34A (Bruker AXS Inc., 2013)'
_computing_molecular_graphics 'Bruker SHELXTL'
_computing_publication_material 'Bruker SHELXTL'
_computing_structure_refinement 'SHELXL-2014/6 (Sheldrick, 2014)'
_diffrn_ambient_temperature 100(2)
_diffrn_detector_area_resol_mean 8.3333
_diffrn_measured_fraction_theta_full 1.000
_diffrn_measured_fraction_theta_max 0.991
_diffrn_measurement_device_type 'Bruker APEX-II CCD'
_diffrn_measurement_method '\f and \w scans'
_diffrn_radiation_type MoK\a
_diffrn_radiation_wavelength 0.71073
_diffrn_reflns_av_R_equivalents 0.0349
_diffrn_reflns_av_unetI/netI 0.0342
_diffrn_reflns_Laue_measured_fraction_full 1.000
_diffrn_reflns_Laue_measured_fraction_max 0.991
_diffrn_reflns_limit_h_max 26
_diffrn_reflns_limit_h_min -23
_diffrn_reflns_limit_k_max 14
_diffrn_reflns_limit_k_min -14
_diffrn_reflns_limit_l_max 10
_diffrn_reflns_limit_l_min -9
_diffrn_reflns_number 16553
_diffrn_reflns_point_group_measured_fraction_full 1.000
_diffrn_reflns_point_group_measured_fraction_max 0.991
_diffrn_reflns_theta_full 25.242
_diffrn_reflns_theta_max 26.475
_diffrn_reflns_theta_min 0.977
_exptl_absorpt_coefficient_mu 0.197
_exptl_absorpt_correction_T_max 0.9485
_exptl_absorpt_correction_T_min 0.8933
_exptl_absorpt_correction_type multi-scan
_exptl_absorpt_process_details 'SADABS V2014/4 (Bruker AXS Inc.)'
_exptl_crystal_colour colorless
_exptl_crystal_density_diffrn 1.412
_exptl_crystal_density_meas ?
_exptl_crystal_density_method 'not measured'
_exptl_crystal_description tabullar
_exptl_crystal_F_000 920
_exptl_crystal_size_max 0.18
_exptl_crystal_size_mid 0.18
_exptl_crystal_size_min 0.06
_refine_diff_density_max 0.291
_refine_diff_density_min -0.358
_refine_diff_density_rms 0.053
_refine_ls_extinction_method none
_refine_ls_goodness_of_fit_ref 1.053
_refine_ls_hydrogen_treatment constr
_refine_ls_matrix_type full
_refine_ls_number_parameters 283
_refine_ls_number_reflns 4236
_refine_ls_number_restraints 0
_refine_ls_restrained_S_all 1.053
_refine_ls_R_factor_all 0.0488
_refine_ls_R_factor_gt 0.0383
_refine_ls_shift/su_max 0.000
_refine_ls_shift/su_mean 0.000
_refine_ls_structure_factor_coef Fsqd
_refine_ls_weighting_details 'w=1/[\s^2^(Fo^2^)+(0.0496P)^2^+1.0407P] where P=(Fo^2^+2Fc^2^)/3'
_refine_ls_weighting_scheme calc
_refine_ls_wR_factor_gt 0.0960
_refine_ls_wR_factor_ref 0.1084
_reflns_Friedel_coverage 0.000
_reflns_number_gt 3545
_reflns_number_total 4236
_reflns_threshold_expression 'I > 2\s(I)'
_cod_data_source_file jo9b02980_si_001.cif
_cod_data_source_block 171121LT
_cod_depositor_comments
;
The following automatic conversions were performed:

data item '_exptl_crystal_density_meas' value 'not measured' was
changed to '?' -- the value is perceived as not measured.

Automatic conversion script
Id: cif_fix_values 7556 2019-12-06 15:28:31Z antanas 
;
_cod_original_sg_symbol_H-M 'P 21/c'
_cod_database_code 4037695
_shelx_space_group_comment
;
The symmetry employed for this shelxl refinement is uniquely defined
by the following loop, which should always be used as a source of
symmetry information in preference to the above space-group names.
They are only intended as comments.
;
_shelxl_version_number 2014/6

loop_
_space_group_symop_operation_xyz
'x, y, z'
'-x, y+1/2, -z+1/2'
'-x, -y, -z'
'x, -y-1/2, z-1/2'

loop_
_atom_site_label
_atom_site_type_symbol
_atom_site_fract_x
_atom_site_fract_y
_atom_site_fract_z
_atom_site_U_iso_or_equiv
_atom_site_adp_type
_atom_site_occupancy
_atom_site_site_symmetry_order
_atom_site_calc_flag
_atom_site_refinement_flags_posn
_atom_site_refinement_flags_adp
S1 S 0.32126(2) 0.89641(4) 0.27284(5) 0.02058(13) Uani 1 1 d . .
O1 O 0.04627(6) 0.89108(11) 0.90033(15) 0.0233(3) Uani 1 1 d . .
O2 O 0.28359(6) 0.81990(12) 0.16523(16) 0.0277(3) Uani 1 1 d . .
O3 O 0.33432(6) 1.00669(11) 0.21499(17) 0.0293(3) Uani 1 1 d . .
O4 O 0.34956(6) 1.03180(12) 0.62732(17) 0.0308(3) Uani 1 1 d . .
O5 O 0.18538(6) 0.99675(10) 0.30731(14) 0.0191(3) Uani 1 1 d . .
O6 O -0.00084(6) 0.85796(11) 0.60426(15) 0.0247(3) Uani 1 1 d . .
C1 C 0.57151(10) 0.6727(2) 0.5314(3) 0.0471(6) Uani 1 1 d . .
H3 H 0.5889 0.6323 0.4439 0.071 Uiso 1 1 calc R U
H22 H 0.5638 0.6196 0.6169 0.071 Uiso 1 1 calc R U
H1 H 0.6023 0.7298 0.5765 0.071 Uiso 1 1 calc R U
C2 C 0.50942(9) 0.72823(19) 0.4652(3) 0.0331(5) Uani 1 1 d . .
C3 C 0.45237(10) 0.66747(19) 0.4396(3) 0.0380(5) Uani 1 1 d . .
H4 H 0.4530 0.5896 0.4643 0.046 Uiso 1 1 calc R U
C4 C 0.39509(9) 0.71744(17) 0.3794(3) 0.0317(5) Uani 1 1 d . .
H5 H 0.3567 0.6745 0.3617 0.038 Uiso 1 1 calc R U
C5 C 0.39427(9) 0.83063(15) 0.3454(2) 0.0224(4) Uani 1 1 d . .
C6 C 0.28080(8) 0.91119(15) 0.4534(2) 0.0190(4) Uani 1 1 d . .
H6 H 0.2956 0.8497 0.5311 0.023 Uiso 1 1 calc R U
C7 C 0.20858(8) 0.90109(14) 0.4077(2) 0.0177(4) Uani 1 1 d . .
H7 H 0.2001 0.8317 0.3407 0.021 Uiso 1 1 calc R U
C8 C 0.17045(8) 0.89244(13) 0.5503(2) 0.0169(4) Uani 1 1 d . .
C9 C 0.10411(8) 0.87477(14) 0.5107(2) 0.0187(4) Uani 1 1 d . .
H15 H 0.0867 0.8642 0.4005 0.022 Uiso 1 1 calc R U
C10 C 0.06409(8) 0.87258(14) 0.6297(2) 0.0180(4) Uani 1 1 d . .
C11 C 0.09025(9) 0.88902(14) 0.7932(2) 0.0181(4) Uani 1 1 d . .
C12 C 0.07006(10) 0.91945(18) 1.0645(2) 0.0292(5) Uani 1 1 d . .
H12 H 0.1015 0.8631 1.1089 0.044 Uiso 1 1 calc R U
H11 H 0.0343 0.9213 1.1298 0.044 Uiso 1 1 calc R U
H2 H 0.0906 0.9933 1.0672 0.044 Uiso 1 1 calc R U
C13 C 0.30049(9) 1.02373(15) 0.5324(2) 0.0214(4) Uani 1 1 d . .
C14 C 0.25733(8) 1.11789(15) 0.4818(2) 0.0200(4) Uani 1 1 d . .
C15 C 0.20190(8) 1.10038(14) 0.3721(2) 0.0182(4) Uani 1 1 d . .
C16 C -0.03000(9) 0.84864(17) 0.4392(2) 0.0234(4) Uani 1 1 d . .
H8 H -0.0197 0.9154 0.3786 0.035 Uiso 1 1 calc R U
H9 H -0.0767 0.8425 0.4363 0.035 Uiso 1 1 calc R U
H10 H -0.0136 0.7817 0.3898 0.035 Uiso 1 1 calc R U
C17 C 0.15577(9) 0.90188(14) 0.8330(2) 0.0192(4) Uani 1 1 d . .
H13 H 0.1736 0.9092 0.9435 0.023 Uiso 1 1 calc R U
C18 C 0.19571(8) 0.90415(14) 0.7111(2) 0.0182(4) Uani 1 1 d . .
H14 H 0.2407 0.9138 0.7389 0.022 Uiso 1 1 calc R U
C19 C 0.16197(9) 1.18926(15) 0.3191(2) 0.0231(4) Uani 1 1 d . .
H19 H 0.1239 1.1766 0.2467 0.028 Uiso 1 1 calc R U
C20 C 0.17831(10) 1.29639(16) 0.3729(2) 0.0277(4) Uani 1 1 d . .
H18 H 0.1516 1.3577 0.3350 0.033 Uiso 1 1 calc R U
C21 C 0.23334(10) 1.31594(16) 0.4818(2) 0.0284(4) Uani 1 1 d . .
H17 H 0.2441 1.3900 0.5175 0.034 Uiso 1 1 calc R U
C22 C 0.27189(9) 1.22734(16) 0.5372(2) 0.0249(4) Uani 1 1 d . .
H16 H 0.3088 1.2403 0.6137 0.030 Uiso 1 1 calc R U
C23 C 0.45014(9) 0.89335(18) 0.3662(3) 0.0317(5) Uani 1 1 d . .
H20 H 0.4494 0.9710 0.3402 0.038 Uiso 1 1 calc R U
C24 C 0.50718(10) 0.84118(19) 0.4254(3) 0.0363(5) Uani 1 1 d . .
H21 H 0.5457 0.8838 0.4390 0.044 Uiso 1 1 calc R U

loop_
_atom_site_aniso_label
_atom_site_aniso_U_11
_atom_site_aniso_U_22
_atom_site_aniso_U_33
_atom_site_aniso_U_23
_atom_site_aniso_U_13
_atom_site_aniso_U_12
S1 0.0183(2) 0.0232(2) 0.0211(2) -0.00008(17) 0.00602(17) -0.00121(17)
O1 0.0234(7) 0.0332(8) 0.0140(6) -0.0035(5) 0.0051(5) -0.0014(6)
O2 0.0216(7) 0.0360(8) 0.0257(7) -0.0081(6) 0.0038(5) -0.0019(6)
O3 0.0308(8) 0.0284(8) 0.0308(8) 0.0077(6) 0.0125(6) -0.0003(6)
O4 0.0223(7) 0.0358(8) 0.0324(8) -0.0016(6) -0.0034(6) -0.0045(6)
O5 0.0216(6) 0.0170(6) 0.0183(6) 0.0008(5) 0.0008(5) -0.0027(5)
O6 0.0164(6) 0.0401(8) 0.0175(7) -0.0038(6) 0.0026(5) -0.0059(6)
C1 0.0252(12) 0.0645(17) 0.0520(15) 0.0018(13) 0.0061(10) 0.0138(11)
C2 0.0237(10) 0.0456(13) 0.0312(11) -0.0038(9) 0.0083(8) 0.0059(9)
C3 0.0302(12) 0.0313(12) 0.0530(14) 0.0070(10) 0.0072(10) 0.0050(9)
C4 0.0218(10) 0.0282(11) 0.0452(13) 0.0031(9) 0.0046(9) -0.0033(8)
C5 0.0195(9) 0.0251(10) 0.0236(10) -0.0043(7) 0.0066(7) -0.0013(7)
C6 0.0169(9) 0.0202(9) 0.0207(9) 0.0030(7) 0.0052(7) -0.0010(7)
C7 0.0185(9) 0.0158(9) 0.0190(9) 0.0003(7) 0.0026(7) -0.0014(7)
C8 0.0196(9) 0.0115(8) 0.0201(9) 0.0010(6) 0.0042(7) -0.0004(6)
C9 0.0196(9) 0.0207(9) 0.0155(9) -0.0010(7) 0.0012(7) -0.0030(7)
C10 0.0168(9) 0.0188(9) 0.0186(9) -0.0001(7) 0.0026(7) -0.0017(7)
C11 0.0228(9) 0.0140(8) 0.0181(9) -0.0001(6) 0.0052(7) -0.0003(7)
C12 0.0330(11) 0.0402(12) 0.0143(9) -0.0057(8) 0.0026(8) 0.0044(9)
C13 0.0194(9) 0.0256(10) 0.0197(9) -0.0001(7) 0.0042(7) -0.0051(7)
C14 0.0205(9) 0.0211(9) 0.0190(9) -0.0011(7) 0.0055(7) -0.0035(7)
C15 0.0219(9) 0.0181(9) 0.0161(9) 0.0000(6) 0.0078(7) -0.0042(7)
C16 0.0176(9) 0.0331(11) 0.0190(9) -0.0043(8) 0.0001(7) -0.0023(8)
C17 0.0238(9) 0.0161(9) 0.0169(9) 0.0005(6) -0.0007(7) -0.0002(7)
C18 0.0161(8) 0.0162(9) 0.0216(9) 0.0011(7) 0.0001(7) -0.0015(7)
C19 0.0271(10) 0.0223(9) 0.0205(9) 0.0031(7) 0.0057(7) 0.0020(8)
C20 0.0390(12) 0.0201(10) 0.0255(10) 0.0029(8) 0.0099(8) 0.0051(8)
C21 0.0409(12) 0.0183(9) 0.0280(10) -0.0043(8) 0.0125(9) -0.0052(8)
C22 0.0272(10) 0.0258(10) 0.0225(10) -0.0041(8) 0.0064(8) -0.0079(8)
C23 0.0243(10) 0.0286(11) 0.0435(13) -0.0053(9) 0.0089(9) -0.0043(8)
C24 0.0203(10) 0.0421(13) 0.0471(14) -0.0100(10) 0.0064(9) -0.0056(9)

loop_
_atom_type_symbol
_atom_type_description
_atom_type_scat_dispersion_real
_atom_type_scat_dispersion_imag
_atom_type_scat_source
C C 0.0033 0.0016 'International Tables Vol C Tables 4.2.6.8 and 6.1.1.4'
H H 0.0000 0.0000 'International Tables Vol C Tables 4.2.6.8 and 6.1.1.4'
O O 0.0106 0.0060 'International Tables Vol C Tables 4.2.6.8 and 6.1.1.4'
S S 0.1246 0.1234 'International Tables Vol C Tables 4.2.6.8 and 6.1.1.4'

loop_
_geom_angle_atom_site_label_1
_geom_angle_atom_site_label_2
_geom_angle_atom_site_label_3
_geom_angle
O3 S1 O2 118.96(9)
O3 S1 C5 109.09(9)
O2 S1 C5 108.45(8)
O3 S1 C6 108.36(8)
O2 S1 C6 107.15(8)
C5 S1 C6 103.77(8)
C11 O1 C12 116.30(14)
C15 O5 C7 115.39(13)
C10 O6 C16 117.08(14)
C2 C1 H3 109.5
C2 C1 H22 109.5
H3 C1 H22 109.5
C2 C1 H1 109.5
H3 C1 H1 109.5
H22 C1 H1 109.5
C24 C2 C3 117.78(19)
C24 C2 C1 121.1(2)
C3 C2 C1 121.1(2)
C4 C3 C2 121.7(2)
C4 C3 H4 119.2
C2 C3 H4 119.2
C3 C4 C5 119.02(19)
C3 C4 H5 120.5
C5 C4 H5 120.5
C4 C5 C23 121.00(18)
C4 C5 S1 119.62(14)
C23 C5 S1 119.37(15)
C7 C6 C13 112.57(14)
C7 C6 S1 109.95(12)
C13 C6 S1 108.02(12)
C7 C6 H6 108.7
C13 C6 H6 108.7
S1 C6 H6 108.7
O5 C7 C8 109.19(13)
O5 C7 C6 109.32(13)
C8 C7 C6 114.81(14)
O5 C7 H7 107.8
C8 C7 H7 107.8
C6 C7 H7 107.8
C18 C8 C9 119.29(16)
C18 C8 C7 124.98(16)
C9 C8 C7 115.70(15)
C10 C9 C8 120.80(16)
C10 C9 H15 119.6
C8 C9 H15 119.6
O6 C10 C9 125.49(16)
O6 C10 C11 115.18(15)
C9 C10 C11 119.31(16)
O1 C11 C17 125.38(16)
O1 C11 C10 114.69(15)
C17 C11 C10 119.93(16)
O1 C12 H12 109.5
O1 C12 H11 109.5
H12 C12 H11 109.5
O1 C12 H2 109.5
H12 C12 H2 109.5
H11 C12 H2 109.5
O4 C13 C14 124.38(17)
O4 C13 C6 120.52(17)
C14 C13 C6 115.09(15)
C15 C14 C22 118.71(16)
C15 C14 C13 120.27(16)
C22 C14 C13 120.98(16)
O5 C15 C19 116.71(16)
O5 C15 C14 122.46(15)
C19 C15 C14 120.79(16)
O6 C16 H8 109.5
O6 C16 H9 109.5
H8 C16 H9 109.5
O6 C16 H10 109.5
H8 C16 H10 109.5
H9 C16 H10 109.5
C11 C17 C18 120.04(16)
C11 C17 H13 120.0
C18 C17 H13 120.0
C8 C18 C17 120.53(16)
C8 C18 H14 119.7
C17 C18 H14 119.7
C20 C19 C15 119.19(18)
C20 C19 H19 120.4
C15 C19 H19 120.4
C19 C20 C21 121.05(18)
C19 C20 H18 119.5
C21 C20 H18 119.5
C22 C21 C20 119.58(18)
C22 C21 H17 120.2
C20 C21 H17 120.2
C21 C22 C14 120.65(18)
C21 C22 H16 119.7
C14 C22 H16 119.7
C24 C23 C5 118.9(2)
C24 C23 H20 120.5
C5 C23 H20 120.5
C23 C24 C2 121.6(2)
C23 C24 H21 119.2
C2 C24 H21 119.2

loop_
_geom_bond_atom_site_label_1
_geom_bond_atom_site_label_2
_geom_bond_distance
S1 O3 1.4379(14)
S1 O2 1.4411(13)
S1 C5 1.7591(19)
S1 C6 1.8238(18)
O1 C11 1.361(2)
O1 C12 1.432(2)
O4 C13 1.219(2)
O5 C15 1.374(2)
O5 C7 1.460(2)
O6 C10 1.365(2)
O6 C16 1.433(2)
C1 C2 1.503(3)
C1 H3 0.9800
C1 H22 0.9800
C1 H1 0.9800
C2 C24 1.386(3)
C2 C3 1.393(3)
C3 C4 1.378(3)
C3 H4 0.9500
C4 C5 1.378(3)
C4 H5 0.9500
C5 C23 1.383(3)
C6 C7 1.521(2)
C6 C13 1.527(2)
C6 H6 1.0000
C7 C8 1.515(2)
C7 H7 1.0000
C8 C18 1.380(2)
C8 C9 1.406(2)
C9 C10 1.376(2)
C9 H15 0.9500
C10 C11 1.413(2)
C11 C17 1.382(3)
C12 H12 0.9800
C12 H11 0.9800
C12 H2 0.9800
C13 C14 1.470(3)
C14 C15 1.400(2)
C14 C22 1.404(2)
C15 C19 1.388(3)
C16 H8 0.9800
C16 H9 0.9800
C16 H10 0.9800
C17 C18 1.395(2)
C17 H13 0.9500
C18 H14 0.9500
C19 C20 1.382(3)
C19 H19 0.9500
C20 C21 1.394(3)
C20 H18 0.9500
C21 C22 1.374(3)
C21 H17 0.9500
C22 H16 0.9500
C23 C24 1.383(3)
C23 H20 0.9500
C24 H21 0.9500
